data_1556097
loop_
_publ_author_name
'Pal, Rumpa'
'Reddy, M. B. Madhusudana'
'Dinesh, Bhimareddy'
'Balaram, Padmanabhan'
'Guru Row, Tayur N.'

_publ_section_title
;
 Temperature-induced reversible first-order single crystal to single
 crystal phase transition in Boc-\g(4)(R)Val-Val-OH: interplay of enthalpy
 and entropy.
;
_journal_issue 40
_journal_name_full 'The journal of physical chemistry. A'
_journal_page_first 9568
_journal_page_last 9574
_journal_paper_doi 10.1021/jp506874q
_journal_volume 118
_journal_year 2014
_chemical_absolute_configuration syn
_chemical_compound_source 'see text'
_chemical_formula_moiety 'C17 H32 N2 O5'
_chemical_formula_sum 'C17 H32 N2 O5'
_chemical_formula_weight 344.45
_space_group_IT_number 4
_space_group_name_Hall 'P 2yb'
_space_group_name_H-M_alt 'P 1 21 1'
_symmetry_cell_setting monoclinic
_symmetry_Int_Tables_number 4
_symmetry_space_group_name_Hall 'P 2yb'
_symmetry_space_group_name_H-M 'P 1 21 1'
_atom_sites_solution_hydrogens geom
_atom_sites_solution_primary direct
_atom_sites_solution_secondary difmap
_cell_angle_alpha 90
_cell_angle_beta 102.706(11)
_cell_angle_gamma 90
_cell_formula_units_Z 4
_cell_length_a 9.8681(14)
_cell_length_b 17.500(2)
_cell_length_c 12.2922(12)
_cell_measurement_reflns_used 12322
_cell_measurement_temperature 100(2)
_cell_measurement_theta_max 26.0
_cell_measurement_theta_min 2.4
_cell_volume 2070.8(4)
_computing_cell_refinement
;
CrysAlisPro, Agilent Technologies,
Version 1.171.36.28 (release 01-02-2013 CrysAlis171 .NET)
(compiled Feb  1 2013,16:14:44)
;
_computing_data_collection
;
CrysAlisPro, Agilent Technologies,
Version 1.171.36.28 (release 01-02-2013 CrysAlis171 .NET)
(compiled Feb  1 2013,16:14:44)
;
_computing_data_reduction
;
CrysAlisPro, Agilent Technologies,
Version 1.171.36.28 (release 01-02-2013 CrysAlis171 .NET)
(compiled Feb  1 2013,16:14:44)
;
_computing_publication_material 'PLATON (Spek, 2003)'
_diffrn_ambient_temperature 100(2)
_diffrn_measured_fraction_theta_full 0.999
_diffrn_measured_fraction_theta_max 0.999
_diffrn_measurement_device_type 'Xcalibur, Eos, Nova'
_diffrn_radiation_monochromator mirror
_diffrn_radiation_probe x-ray
_diffrn_radiation_source 'Mova (Mo) X-ray Source'
_diffrn_radiation_type MoK\a
_diffrn_radiation_wavelength 0.71073
_diffrn_reflns_av_R_equivalents 0.0000
_diffrn_reflns_av_sigmaI/netI 0.0455
_diffrn_reflns_limit_h_max 12
_diffrn_reflns_limit_h_min -12
_diffrn_reflns_limit_k_max 21
_diffrn_reflns_limit_k_min -21
_diffrn_reflns_limit_l_max 15
_diffrn_reflns_limit_l_min -15
_diffrn_reflns_number 12322
_diffrn_reflns_reduction_process
;
;
_diffrn_reflns_theta_full 26.00
_diffrn_reflns_theta_max 26.00
_diffrn_reflns_theta_min 2.40
_exptl_absorpt_coefficient_mu 0.081
_exptl_absorpt_correction_T_max 0.9813
_exptl_absorpt_correction_T_min 0.9642
_exptl_absorpt_correction_type multi-scan
_exptl_absorpt_process_details
;
CrysAlisPro, Agilent Technologies,
Version 1.171.36.28 (release 01-02-2013 CrysAlis171 .NET)
(compiled Feb  1 2013,16:14:44)
Empirical absorption correction using spherical harmonics,
 implemented in SCALE3 ABSPACK scaling algorithm.
;
_exptl_crystal_colour colorless
_exptl_crystal_density_diffrn 1.105
_exptl_crystal_density_method 'Not Measured'
_exptl_crystal_description block
_exptl_crystal_F_000 752
_exptl_crystal_size_max 0.456
_exptl_crystal_size_mid 0.303
_exptl_crystal_size_min 0.235
_refine_diff_density_max 0.193
_refine_diff_density_min -0.172
_refine_diff_density_rms 0.037
_refine_ls_abs_structure_details 'Flack H D (1983), Acta Cryst. A39, 876-881'
_refine_ls_abs_structure_Flack 0.1(6)
_refine_ls_extinction_method none
_refine_ls_goodness_of_fit_ref 1.032
_refine_ls_hydrogen_treatment mixed
_refine_ls_matrix_type full
_refine_ls_number_parameters 468
_refine_ls_number_reflns 12322
_refine_ls_number_restraints 7
_refine_ls_restrained_S_all 1.032
_refine_ls_R_factor_all 0.0460
_refine_ls_R_factor_gt 0.0386
_refine_ls_shift/su_max 0.000
_refine_ls_shift/su_mean 0.000
_refine_ls_structure_factor_coef Fsqd
_refine_ls_weighting_details 'calc w=1/[\s^2^(Fo^2^)+(0.0498P)^2^+0.0000P] where P=(Fo^2^+2Fc^2^)/3'
_refine_ls_weighting_scheme calc
_refine_ls_wR_factor_gt 0.0872
_refine_ls_wR_factor_ref 0.0892
_reflns_number_gt 10633
_reflns_number_total 12322
_reflns_threshold_expression >2sigma(I)
_cod_data_source_file jp506874q_si_002.cif
_cod_data_source_block tm_twin1_hklf4
_cod_depositor_comments
;
The following automatic conversions were performed:

data item '_symmetry_cell_setting' value 'Monoclinic' was changed to
'monoclinic' in accordance with the
/home/saulius/struct/COD-crude-data/automatic-downloads/DataCite-retrospective/ACS/depositions/lib/dictionaries/cif_core.dic
dictionary named 'cif_core.dic' version 2.4.2 last updated on
2011-04-26.

Automatic conversion script
Id: cif_fix_values 6909 2019-04-08 15:41:33Z antanas 
;
_cod_original_cell_volume 2070.7(4)
_cod_original_sg_symbol_H-M 'P 21'
_cod_database_code 1556097

loop_
_symmetry_equiv_pos_site_id
_symmetry_equiv_pos_as_xyz
1 x,y,z
2 -x,1/2+y,-z

loop_
_atom_site_label
_atom_site_type_symbol
_atom_site_fract_x
_atom_site_fract_y
_atom_site_fract_z
_atom_site_U_iso_or_equiv
_atom_site_adp_type
_atom_site_occupancy
_atom_site_symmetry_multiplicity
_atom_site_calc_flag
_atom_site_refinement_flags
C2G4 C 0.9152(2) 0.34250(14) 0.4126(2) 0.0487(6) Uani 1 1 d .
H13F H 0.8828 0.3905 0.3787 0.073 Uiso 1 1 calc R
H13D H 0.8838 0.3018 0.3609 0.073 Uiso 1 1 calc R
H13E H 1.0149 0.3426 0.4325 0.073 Uiso 1 1 calc R
H1' H 0.3775(16) 0.6256(5) 0.4322(15) 0.020(5) Uiso 1 1 d D
H2 H 0.702(2) 0.7072(6) 0.0939(15) 0.035(6) Uiso 1 1 d D
H2' H 0.630(2) 0.4322(7) 0.4727(14) 0.026(6) Uiso 1 1 d D
H3 H 0.531(2) 0.8311(12) -0.1227(10) 0.047(8) Uiso 1 1 d D
H3' H 0.526(3) 0.3323(16) 0.6671(15) 0.077(10) Uiso 1 1 d D
C1T C 0.7881(2) 0.48006(12) -0.11055(17) 0.0342(5) Uani 1 1 d .
H1B H 0.7132 0.4650 -0.1706 0.051 Uiso 1 1 calc R
H1C H 0.8728 0.4566 -0.1200 0.051 Uiso 1 1 calc R
H1A H 0.7980 0.5346 -0.1107 0.051 Uiso 1 1 calc R
C1T' C 0.7672(2) 0.64877(13) 0.70112(17) 0.0430(6) Uani 1 1 d .
H1C' H 0.8544 0.6696 0.7401 0.065 Uiso 1 1 calc R
H1A' H 0.7771 0.5949 0.6907 0.065 Uiso 1 1 calc R
H1B' H 0.6981 0.6574 0.7439 0.065 Uiso 1 1 calc R
C2T' C 0.8215(2) 0.67013(13) 0.51238(19) 0.0396(6) Uani 1 1 d .
H2B' H 0.9124 0.6893 0.5454 0.059 Uiso 1 1 calc R
H2C' H 0.7879 0.6944 0.4416 0.059 Uiso 1 1 calc R
H2A' H 0.8263 0.6159 0.5019 0.059 Uiso 1 1 calc R
C2T C 0.8671(2) 0.48043(13) 0.09894(18) 0.0374(5) Uani 1 1 d .
H2A H 0.8779 0.5349 0.0964 0.056 Uiso 1 1 calc R
H2B H 0.9538 0.4561 0.0972 0.056 Uiso 1 1 calc R
H2C H 0.8393 0.4666 0.1664 0.056 Uiso 1 1 calc R
C3T C 0.7368(2) 0.36867(11) 0.0014(2) 0.0385(6) Uani 1 1 d .
H3C H 0.7169 0.3540 0.0715 0.058 Uiso 1 1 calc R
H3A H 0.8198 0.3434 -0.0080 0.058 Uiso 1 1 calc R
H3B H 0.6606 0.3543 -0.0581 0.058 Uiso 1 1 calc R
C3T' C 0.7069(2) 0.77266(11) 0.60380(19) 0.0324(5) Uani 1 1 d .
H3A' H 0.7937 0.7938 0.6432 0.049 Uiso 1 1 calc R
H3B' H 0.6370 0.7817 0.6456 0.049 Uiso 1 1 calc R
H3C' H 0.6798 0.7965 0.5320 0.049 Uiso 1 1 calc R
C4T' C 0.72314(19) 0.68717(11) 0.58892(16) 0.0229(4) Uani 1 1 d .
C4T C 0.75736(18) 0.45472(10) -0.00055(16) 0.0211(4) Uani 1 1 d .
C0' C 0.55072(18) 0.58982(10) 0.50764(14) 0.0191(4) Uani 1 1 d .
C0 C 0.59220(18) 0.55904(10) 0.00734(14) 0.0177(4) Uani 1 1 d .
C1G C 0.39824(19) 0.64775(9) 0.01066(15) 0.0191(4) Uani 1 1 d .
H4A H 0.4610 0.6839 -0.0143 0.023 Uiso 1 1 calc R
C1G' C 0.35315(18) 0.50860(10) 0.41647(15) 0.0196(4) Uani 1 1 d .
H4A' H 0.4037 0.4711 0.4694 0.024 Uiso 1 1 calc R
C1D C 0.25697(19) 0.65245(11) -0.07259(17) 0.0275(5) Uani 1 1 d .
H5A H 0.2212 0.7042 -0.0670 0.033 Uiso 1 1 calc R
C1D' C 0.2038(2) 0.51107(11) 0.43238(17) 0.0307(5) Uani 1 1 d .
H5A' H 0.1639 0.4601 0.4145 0.037 Uiso 1 1 calc R
C1E1 C 0.1483(2) 0.59719(11) -0.0465(2) 0.0427(6) Uani 1 1 d .
H6B H 0.0616 0.6050 -0.0987 0.064 Uiso 1 1 calc R
H6C H 0.1363 0.6063 0.0278 0.064 Uiso 1 1 calc R
H6A H 0.1789 0.5456 -0.0522 0.064 Uiso 1 1 calc R
C1E3 C 0.1100(2) 0.56826(13) 0.3557(2) 0.0417(6) Uani 1 1 d .
H6A' H 0.1457 0.6190 0.3716 0.063 Uiso 1 1 calc R
H6B' H 0.0175 0.5655 0.3684 0.063 Uiso 1 1 calc R
H6C' H 0.1081 0.5560 0.2793 0.063 Uiso 1 1 calc R
C1E2 C 0.2762(2) 0.64298(13) -0.19204(18) 0.0446(6) Uani 1 1 d .
H7A H 0.3428 0.6796 -0.2060 0.067 Uiso 1 1 calc R
H7B H 0.1890 0.6511 -0.2435 0.067 Uiso 1 1 calc R
H7C H 0.3090 0.5923 -0.2016 0.067 Uiso 1 1 calc R
C1E4 C 0.2027(3) 0.52719(14) 0.5553(2) 0.0467(6) Uani 1 1 d .
H7C' H 0.2355 0.5782 0.5743 0.070 Uiso 1 1 calc R
H7A' H 0.2622 0.4913 0.6022 0.070 Uiso 1 1 calc R
H7B' H 0.1098 0.5221 0.5662 0.070 Uiso 1 1 calc R
C1B C 0.38972(19) 0.67074(10) 0.12985(15) 0.0209(4) Uani 1 1 d .
H8A H 0.3401 0.7188 0.1266 0.025 Uiso 1 1 calc R
H8B H 0.3361 0.6325 0.1591 0.025 Uiso 1 1 calc R
C1B' C 0.36228(19) 0.48238(10) 0.29870(15) 0.0210(4) Uani 1 1 d .
H8A' H 0.3138 0.4340 0.2830 0.025 Uiso 1 1 calc R
H8B' H 0.3142 0.5194 0.2451 0.025 Uiso 1 1 calc R
C1A' C 0.50999(18) 0.47263(10) 0.28130(15) 0.0203(4) Uani 1 1 d .
H9A' H 0.5086 0.4769 0.2024 0.024 Uiso 1 1 calc R
H9B' H 0.5678 0.5135 0.3196 0.024 Uiso 1 1 calc R
C1A C 0.53113(19) 0.67939(10) 0.21088(15) 0.0211(4) Uani 1 1 d .
H9A H 0.5183 0.6783 0.2869 0.025 Uiso 1 1 calc R
H9B H 0.5901 0.6367 0.2014 0.025 Uiso 1 1 calc R
C1' C 0.57324(18) 0.39670(10) 0.32365(14) 0.0181(4) Uani 1 1 d .
C1 C 0.60169(17) 0.75304(10) 0.19173(13) 0.0170(4) Uani 1 1 d .
C2A C 0.75917(17) 0.81782(10) 0.09491(14) 0.0173(4) Uani 1 1 d .
H10A H 0.7728 0.8539 0.1574 0.021 Uiso 1 1 calc R
C2A' C 0.69765(19) 0.32336(10) 0.48442(14) 0.0194(4) Uani 1 1 d .
H10B H 0.6757 0.2821 0.4294 0.023 Uiso 1 1 calc R
C2B C 0.90325(17) 0.79988(10) 0.07120(15) 0.0207(4) Uani 1 1 d .
H11A H 0.9506 0.8487 0.0672 0.025 Uiso 1 1 calc R
C2B' C 0.8579(2) 0.33074(11) 0.51746(17) 0.0291(5) Uani 1 1 d .
H11B H 0.8952 0.2824 0.5519 0.035 Uiso 1 1 calc R
C2G3 C 0.9027(2) 0.39462(12) 0.6036(2) 0.0425(6) Uani 1 1 d .
H12F H 0.8703 0.4429 0.5709 0.064 Uiso 1 1 calc R
H12D H 1.0022 0.3955 0.6263 0.064 Uiso 1 1 calc R
H12E H 0.8637 0.3854 0.6673 0.064 Uiso 1 1 calc R
C2G1 C 0.89248(19) 0.75898(11) -0.04074(16) 0.0246(4) Uani 1 1 d .
H12A H 0.9839 0.7466 -0.0503 0.037 Uiso 1 1 calc R
H12B H 0.8472 0.7918 -0.1003 0.037 Uiso 1 1 calc R
H12C H 0.8395 0.7129 -0.0417 0.037 Uiso 1 1 calc R
C2G2 C 0.9916(2) 0.75371(13) 0.16644(16) 0.0344(5) Uani 1 1 d .
H13C H 0.9577 0.7022 0.1637 0.052 Uiso 1 1 calc R
H13A H 0.9863 0.7764 0.2365 0.052 Uiso 1 1 calc R
H13B H 1.0865 0.7535 0.1590 0.052 Uiso 1 1 calc R
C2' C 0.64358(18) 0.29931(9) 0.58650(14) 0.0169(4) Uani 1 1 d .
C2 C 0.66900(17) 0.85707(9) -0.00643(14) 0.0162(4) Uani 1 1 d .
N1' N 0.42162(16) 0.58291(8) 0.44415(13) 0.0203(3) Uani 1 1 d D
N1 N 0.45902(15) 0.57110(8) 0.01001(12) 0.0188(3) Uani 1 1 d D
H1 H 0.4064 0.5321 0.0114 0.023 Uiso 1 1 calc RD
N2 N 0.69347(15) 0.74947(8) 0.12763(12) 0.0175(3) Uani 1 1 d D
N2' N 0.63355(16) 0.39236(8) 0.43234(12) 0.0183(3) Uani 1 1 d D
O' O 0.58124(13) 0.66416(7) 0.53103(10) 0.0217(3) Uani 1 1 d .
O O 0.61866(13) 0.48328(7) 0.00820(10) 0.0224(3) Uani 1 1 d .
O0 O 0.67881(13) 0.60885(7) 0.00578(11) 0.0244(3) Uani 1 1 d .
O0' O 0.63041(14) 0.53668(7) 0.53881(11) 0.0257(3) Uani 1 1 d .
O1' O 0.56747(13) 0.34060(7) 0.26066(10) 0.0228(3) Uani 1 1 d .
O1 O 0.57349(14) 0.81482(7) 0.23212(10) 0.0264(3) Uani 1 1 d .
O3' O 0.55521(14) 0.34778(7) 0.61379(11) 0.0234(3) Uani 1 1 d D
O3 O 0.57194(12) 0.81219(7) -0.06339(10) 0.0217(3) Uani 1 1 d D
O2' O 0.68251(12) 0.24028(7) 0.63586(9) 0.0214(3) Uani 1 1 d .
O2 O 0.69312(13) 0.92195(7) -0.03290(11) 0.0236(3) Uani 1 1 d .

loop_
_atom_site_aniso_label
_atom_site_aniso_U_11
_atom_site_aniso_U_22
_atom_site_aniso_U_33
_atom_site_aniso_U_23
_atom_site_aniso_U_13
_atom_site_aniso_U_12
C2G4 0.0375(13) 0.0507(15) 0.0662(16) 0.0262(13) 0.0293(12) 0.0137(11)
C1T 0.0366(12) 0.0310(11) 0.0398(12) -0.0033(10) 0.0191(10) 0.0064(10)
C1T' 0.0552(15) 0.0355(13) 0.0291(12) -0.0034(10) -0.0106(11) -0.0048(11)
C2T' 0.0292(12) 0.0406(13) 0.0514(14) -0.0186(11) 0.0142(10) -0.0090(10)
C2T 0.0287(12) 0.0368(12) 0.0439(13) 0.0020(11) 0.0018(10) 0.0047(10)
C3T 0.0283(11) 0.0176(10) 0.0752(17) 0.0016(10) 0.0233(11) 0.0071(9)
C3T' 0.0238(11) 0.0248(11) 0.0463(13) -0.0072(10) 0.0029(10) -0.0024(8)
C4T' 0.0185(10) 0.0201(10) 0.0281(11) -0.0052(8) 0.0005(8) -0.0014(8)
C4T 0.0158(9) 0.0158(9) 0.0327(11) -0.0024(8) 0.0074(8) 0.0015(7)
C0' 0.0241(11) 0.0181(10) 0.0165(9) 0.0006(8) 0.0076(8) 0.0015(8)
C0 0.0230(10) 0.0131(9) 0.0175(9) -0.0017(7) 0.0056(8) -0.0005(8)
C1G 0.0223(10) 0.0109(9) 0.0255(10) -0.0002(8) 0.0085(8) 0.0005(7)
C1G' 0.0202(10) 0.0164(9) 0.0223(9) -0.0022(8) 0.0049(8) -0.0041(8)
C1D 0.0260(11) 0.0155(9) 0.0378(12) -0.0008(9) 0.0002(9) 0.0026(8)
C1D' 0.0294(11) 0.0233(10) 0.0433(13) -0.0102(9) 0.0167(10) -0.0108(9)
C1E1 0.0257(12) 0.0198(11) 0.0760(17) -0.0038(11) -0.0026(11) -0.0002(9)
C1E3 0.0234(11) 0.0416(13) 0.0589(15) -0.0140(12) 0.0062(11) 0.0009(10)
C1E2 0.0458(14) 0.0425(14) 0.0356(13) -0.0057(11) -0.0125(11) 0.0082(11)
C1E4 0.0464(15) 0.0523(16) 0.0516(15) -0.0087(12) 0.0330(12) -0.0083(12)
C1B 0.0242(10) 0.0123(9) 0.0288(10) 0.0039(8) 0.0115(8) 0.0017(8)
C1B' 0.0275(10) 0.0141(9) 0.0205(9) 0.0026(8) 0.0032(8) 0.0020(8)
C1A' 0.0263(10) 0.0171(9) 0.0182(9) 0.0007(8) 0.0065(8) -0.0046(8)
C1A 0.0262(10) 0.0172(9) 0.0217(10) 0.0053(8) 0.0091(8) 0.0037(8)
C1' 0.0184(9) 0.0205(9) 0.0175(9) 0.0000(8) 0.0085(7) -0.0013(8)
C1 0.0182(9) 0.0185(9) 0.0133(8) 0.0013(8) 0.0015(7) 0.0036(7)
C2A 0.0207(9) 0.0148(9) 0.0175(9) -0.0040(8) 0.0068(7) -0.0042(7)
C2A' 0.0257(10) 0.0135(9) 0.0198(9) 0.0002(7) 0.0067(8) 0.0015(7)
C2B 0.0173(9) 0.0176(9) 0.0276(10) -0.0039(8) 0.0055(8) -0.0049(8)
C2B' 0.0233(11) 0.0236(11) 0.0414(12) 0.0106(9) 0.0093(9) 0.0010(8)
C2G3 0.0247(11) 0.0294(12) 0.0666(15) 0.0091(12) -0.0044(11) -0.0034(9)
C2G1 0.0193(10) 0.0248(10) 0.0329(11) -0.0012(9) 0.0128(8) 0.0010(8)
C2G2 0.0209(10) 0.0427(13) 0.0361(12) -0.0021(11) -0.0015(9) 0.0013(9)
C2' 0.0183(9) 0.0124(9) 0.0184(9) -0.0032(8) 0.0009(7) -0.0028(8)
C2 0.0171(9) 0.0126(9) 0.0224(9) -0.0051(8) 0.0120(8) 0.0012(7)
N1' 0.0210(9) 0.0127(8) 0.0286(8) 0.0010(7) 0.0084(7) 0.0022(7)
N1 0.0215(8) 0.0103(7) 0.0253(8) 0.0005(6) 0.0066(7) -0.0021(6)
N2 0.0230(8) 0.0112(8) 0.0190(8) -0.0022(7) 0.0062(7) -0.0006(6)
N2' 0.0241(8) 0.0125(7) 0.0194(8) -0.0007(7) 0.0071(7) 0.0015(6)
O' 0.0199(7) 0.0161(7) 0.0273(7) -0.0016(6) 0.0011(5) -0.0013(5)
O 0.0217(7) 0.0129(6) 0.0352(8) -0.0011(6) 0.0121(6) 0.0011(5)
O0 0.0235(7) 0.0148(7) 0.0384(8) -0.0028(6) 0.0143(6) -0.0035(6)
O0' 0.0312(8) 0.0160(7) 0.0260(7) -0.0018(6) -0.0020(6) 0.0033(6)
O1' 0.0293(7) 0.0183(7) 0.0200(7) -0.0037(6) 0.0038(6) 0.0019(6)
O1 0.0356(8) 0.0180(7) 0.0314(7) -0.0039(6) 0.0198(6) -0.0017(6)
O3' 0.0315(8) 0.0188(7) 0.0234(7) 0.0051(6) 0.0137(6) 0.0034(6)
O3 0.0200(7) 0.0195(7) 0.0231(7) 0.0044(6) -0.0006(6) -0.0029(6)
O2' 0.0242(7) 0.0154(6) 0.0235(7) 0.0037(6) 0.0031(5) -0.0021(5)
O2 0.0259(7) 0.0148(7) 0.0320(8) 0.0021(6) 0.0103(6) -0.0013(5)

loop_
_atom_type_symbol
_atom_type_description
_atom_type_scat_dispersion_real
_atom_type_scat_dispersion_imag
_atom_type_scat_source
O O 0.0106 0.0060 'International Tables Vol C Tables 4.2.6.8 and 6.1.1.4'
N N 0.0061 0.0033 'International Tables Vol C Tables 4.2.6.8 and 6.1.1.4'
H H 0.0000 0.0000 'International Tables Vol C Tables 4.2.6.8 and 6.1.1.4'
C C 0.0033 0.0016 'International Tables Vol C Tables 4.2.6.8 and 6.1.1.4'

loop_
_geom_angle_atom_site_label_1
_geom_angle_atom_site_label_2
_geom_angle_atom_site_label_3
_geom_angle
O' C4T' C1T' 111.72(16)
O' C4T' C3T' 102.23(15)
C1T' C4T' C3T' 110.18(17)
O' C4T' C2T' 108.30(15)
C1T' C4T' C2T' 112.50(18)
C3T' C4T' C2T' 111.45(17)
O C4T C2T 110.44(15)
O C4T C1T 109.59(15)
C2T C4T C1T 112.69(16)
O C4T C3T 101.77(14)
C2T C4T C3T 110.87(18)
C1T C4T C3T 110.95(17)
O0' C0' N1' 125.08(17)
O0' C0' O' 124.54(16)
N1' C0' O' 110.38(15)
O0 C0 N1 125.52(16)
O0 C0 O 124.38(16)
N1 C0 O 110.10(15)
N1 C1G C1B 110.57(14)
N1 C1G C1D 110.86(14)
C1B C1G C1D 112.81(16)
N1' C1G' C1D' 110.62(14)
N1' C1G' C1B' 111.23(14)
C1D' C1G' C1B' 112.70(15)
C1E1 C1D C1E2 111.93(19)
C1E1 C1D C1G 113.63(16)
C1E2 C1D C1G 110.27(17)
C1G' C1D' C1E3 114.05(16)
C1G' C1D' C1E4 110.22(18)
C1E3 C1D' C1E4 110.43(18)
C1A C1B C1G 114.31(15)
C1A' C1B' C1G' 114.80(15)
C1' C1A' C1B' 112.60(14)
C1 C1A C1B 111.62(14)
O1' C1' N2' 121.70(16)
O1' C1' C1A' 121.38(15)
N2' C1' C1A' 116.91(15)
O1 C1 N2 121.26(16)
O1 C1 C1A 121.87(15)
N2 C1 C1A 116.85(15)
N2 C2A C2 112.31(13)
N2 C2A C2B 111.63(14)
C2 C2A C2B 109.46(13)
N2' C2A' C2' 113.35(14)
N2' C2A' C2B' 111.62(14)
C2' C2A' C2B' 109.18(14)
C2G2 C2B C2G1 110.84(15)
C2G2 C2B C2A 110.91(15)
C2G1 C2B C2A 112.27(14)
C2G4 C2B' C2G3 112.23(18)
C2G4 C2B' C2A' 109.59(17)
C2G3 C2B' C2A' 111.37(16)
O2' C2' O3' 125.18(16)
O2' C2' C2A' 120.99(15)
O3' C2' C2A' 113.83(14)
O2 C2 O3 125.18(17)
O2 C2 C2A 121.62(16)
O3 C2 C2A 113.05(14)
C0' N1' C1G' 122.83(15)
C0 N1 C1G 123.22(14)
C1 N2 C2A 121.88(14)
C1' N2' C2A' 122.96(15)
C0' O' C4T' 120.46(14)
C0 O C4T 120.67(13)

loop_
_geom_bond_atom_site_label_1
_geom_bond_atom_site_label_2
_geom_bond_distance
C2G4 C2B' 1.531(3)
C1T C4T 1.516(3)
C1T' C4T' 1.510(3)
C2T' C4T' 1.523(3)
C2T C4T 1.513(3)
C3T C4T 1.520(3)
C3T' C4T' 1.520(3)
C4T' O' 1.480(2)
C4T O 1.483(2)
C0' O0' 1.224(2)
C0' N1' 1.345(2)
C0' O' 1.352(2)
C0 O0 1.224(2)
C0 N1 1.339(2)
C0 O 1.351(2)
C1G N1 1.470(2)
C1G C1B 1.539(2)
C1G C1D 1.539(3)
C1G' N1' 1.470(2)
C1G' C1D' 1.529(3)
C1G' C1B' 1.540(2)
C1D C1E1 1.529(3)
C1D C1E2 1.531(3)
C1D' C1E3 1.537(3)
C1D' C1E4 1.540(3)
C1B C1A 1.533(3)
C1B' C1A' 1.529(2)
C1A' C1' 1.511(3)
C1A C1 1.508(2)
C1' O1' 1.244(2)
C1' N2' 1.340(2)
C1 O1 1.246(2)
C1 N2 1.326(2)
C2A N2 1.459(2)
C2A C2 1.526(2)
C2A C2B 1.545(2)
C2A' N2' 1.446(2)
C2A' C2' 1.527(2)
C2A' C2B' 1.549(3)
C2B C2G2 1.528(3)
C2B C2G1 1.534(2)
C2B' C2G3 1.536(3)
C2' O2' 1.217(2)
C2' O3' 1.312(2)
C2 O2 1.219(2)
C2 O3 1.315(2)

loop_
_geom_torsion_atom_site_label_1
_geom_torsion_atom_site_label_2
_geom_torsion_atom_site_label_3
_geom_torsion_atom_site_label_4
_geom_torsion
N1 C1G C1D C1E1 61.2(2)
C1B C1G C1D C1E1 -63.5(2)
N1 C1G C1D C1E2 -65.4(2)
C1B C1G C1D C1E2 169.94(16)
N1' C1G' C1D' C1E3 62.6(2)
C1B' C1G' C1D' C1E3 -62.6(2)
N1' C1G' C1D' C1E4 -62.3(2)
C1B' C1G' C1D' C1E4 172.51(17)
N1 C1G C1B C1A 64.66(19)
C1D C1G C1B C1A -170.56(14)
N1' C1G' C1B' C1A' 59.9(2)
C1D' C1G' C1B' C1A' -175.23(15)
C1G' C1B' C1A' C1' 81.91(19)
C1G C1B C1A C1 76.30(18)
C1B' C1A' C1' O1' 94.41(19)
C1B' C1A' C1' N2' -84.49(19)
C1B C1A C1 O1 82.6(2)
C1B C1A C1 N2 -95.94(18)
N2 C2A C2B C2G2 -49.59(19)
C2 C2A C2B C2G2 -174.56(14)
N2 C2A C2B C2G1 75.03(18)
C2 C2A C2B C2G1 -49.94(19)
N2' C2A' C2B' C2G4 -62.7(2)
C2' C2A' C2B' C2G4 171.21(16)
N2' C2A' C2B' C2G3 62.1(2)
C2' C2A' C2B' C2G3 -64.00(19)
N2' C2A' C2' O2' 176.25(16)
C2B' C2A' C2' O2' -58.6(2)
N2' C2A' C2' O3' -4.2(2)
C2B' C2A' C2' O3' 120.91(16)
N2 C2A C2 O2 165.64(15)
C2B C2A C2 O2 -69.78(19)
N2 C2A C2 O3 -18.49(19)
C2B C2A C2 O3 106.09(16)
O0' C0' N1' C1G' 8.4(3)
O' C0' N1' C1G' -172.51(15)
C1D' C1G' N1' C0' 134.25(17)
C1B' C1G' N1' C0' -99.71(19)
O0 C0 N1 C1G 0.4(3)
O C0 N1 C1G 179.57(14)
C1B C1G N1 C0 -99.66(19)
C1D C1G N1 C0 134.45(17)
O1 C1 N2 C2A -4.2(2)
C1A C1 N2 C2A 174.42(14)
C2 C2A N2 C1 -83.53(19)
C2B C2A N2 C1 153.10(15)
O1' C1' N2' C2A' 0.8(3)
C1A' C1' N2' C2A' 179.72(15)
C2' C2A' N2' C1' -126.73(17)
C2B' C2A' N2' C1' 109.49(19)
O0' C0' O' C4T' 6.1(2)
N1' C0' O' C4T' -172.99(15)
C1T' C4T' O' C0' -58.7(2)
C3T' C4T' O' C0' -176.53(15)
C2T' C4T' O' C0' 65.7(2)
O0 C0 O C4T -4.2(2)
N1 C0 O C4T 176.64(14)
C2T C4T O C0 63.4(2)
C1T C4T O C0 -61.3(2)
C3T C4T O C0 -178.83(16)
